data_2208270
loop_
_publ_author_name
'Je\&s, Inke'
'N\"ather, Christian'

_publ_section_title
;
 Triamcinolone acetonide methanol 0.67-solvate at 170 K
;
_journal_coeditor_code BT6815
_journal_issue 3
_journal_name_full 'Acta Crystallographica Section E'
_journal_page_first o960
_journal_page_last o962
_journal_paper_doi 10.1107/S1600536806004260
_journal_volume 62
_journal_year 2006
_chemical_formula_iupac 'C24 H31 F O6, 0.67C H4 O'
_chemical_formula_moiety 'C24 H31 F O6, 0.67C H4 O'
_chemical_formula_sum 'C24.67 H33.67 F O6.67'
_chemical_formula_weight 455.85
_chemical_name_systematic
;9\a-Fluoro-11\b,21-dihydroxy-16\a,17\a-isopropylidene-dioxy-pregna-1,4-diene-3
,20-dione
 methanol solvate
;
_space_group_IT_number 146
_symmetry_cell_setting trigonal
_symmetry_space_group_name_Hall 'R 3'
_symmetry_space_group_name_H-M 'R 3 :H'
_atom_sites_solution_hydrogens geom
_atom_sites_solution_primary direct
_atom_sites_solution_secondary difmap
_audit_creation_method SHELXL-97
_cell_angle_alpha 90.00
_cell_angle_beta 90.00
_cell_angle_gamma 120.00
_cell_formula_units_Z 9
_cell_length_a 17.8570(9)
_cell_length_b 17.8570(9)
_cell_length_c 18.0528(11)
_cell_measurement_reflns_used 6326
_cell_measurement_temperature 170(2)
_cell_measurement_theta_max 28
_cell_measurement_theta_min 2.5
_cell_volume 4985.3(5)
_computing_cell_refinement 'IPDS Program Package'
_computing_data_collection 'IPDS Program Package (Stoe & Cie, 1998)'
_computing_data_reduction 'IPDS Program Package'
_computing_molecular_graphics 'XP in SHELXTL (Bruker, 1998)'
_computing_publication_material 'CIFTAB in SHELXTL'
_computing_structure_refinement 'SHELXL97 (Sheldrick, 1997)'
_computing_structure_solution 'SHELXS97 (Sheldrick, 1997'
_diffrn_ambient_temperature 170(2)
_diffrn_measured_fraction_theta_full 0.992
_diffrn_measured_fraction_theta_max 0.992
_diffrn_measurement_device_type 'Stoe IPDS-1'
_diffrn_measurement_method \f
_diffrn_radiation_monochromator graphite
_diffrn_radiation_source 'fine-focus sealed tube'
_diffrn_radiation_type MoK\a
_diffrn_radiation_wavelength 0.71073
_diffrn_reflns_av_R_equivalents 0.0299
_diffrn_reflns_av_sigmaI/netI 0.0326
_diffrn_reflns_limit_h_max 16
_diffrn_reflns_limit_h_min -23
_diffrn_reflns_limit_k_max 23
_diffrn_reflns_limit_k_min -23
_diffrn_reflns_limit_l_max 23
_diffrn_reflns_limit_l_min -22
_diffrn_reflns_number 6326
_diffrn_reflns_theta_full 27.99
_diffrn_reflns_theta_max 27.99
_diffrn_reflns_theta_min 2.61
_diffrn_standards_decay_% 0
_diffrn_standards_interval_time 0
_diffrn_standards_number 0
_exptl_absorpt_coefficient_mu 0.103
_exptl_absorpt_correction_type none
_exptl_crystal_colour colourless
_exptl_crystal_density_diffrn 1.367
_exptl_crystal_density_method 'not measured'
_exptl_crystal_description block
_exptl_crystal_F_000 2196
_exptl_crystal_size_max 0.4
_exptl_crystal_size_mid 0.3
_exptl_crystal_size_min 0.2
_refine_diff_density_max 0.249
_refine_diff_density_min -0.368
_refine_ls_extinction_coef 0.0049(6)
_refine_ls_extinction_expression Fc^*^=kFc[1+0.001xFc^2^\l^3^/sin(2\q)]^-1/4^
_refine_ls_extinction_method SHELXL97
_refine_ls_goodness_of_fit_ref 1.033
_refine_ls_hydrogen_treatment constr
_refine_ls_matrix_type full
_refine_ls_number_parameters 305
_refine_ls_number_reflns 2667
_refine_ls_number_restraints 1
_refine_ls_restrained_S_all 1.032
_refine_ls_R_factor_all 0.0441
_refine_ls_R_factor_gt 0.0369
_refine_ls_shift/su_max 0.000
_refine_ls_shift/su_mean 0.000
_refine_ls_structure_factor_coef Fsqd
_refine_ls_weighting_details 'calc w=1/[\s^2^(Fo^2^)+(0.067P)^2^+0.8013P] where P=(Fo^2^+2Fc^2^)/3'
_refine_ls_weighting_scheme calc
_refine_ls_wR_factor_gt 0.0916
_refine_ls_wR_factor_ref 0.0953
_reflns_number_gt 2394
_reflns_number_total 2667
_reflns_threshold_expression I>2\s(I)
_cod_data_source_file bt6815.cif
_cod_data_source_block I
_cod_original_sg_symbol_H-M 'R 3'
_cod_database_code 2208270
_cod_database_fobs_code 2208270

loop_
_symmetry_equiv_pos_as_xyz
'x, y, z'
'-y, x-y, z'
'-x+y, -x, z'
'x+2/3, y+1/3, z+1/3'
'-y+2/3, x-y+1/3, z+1/3'
'-x+y+2/3, -x+1/3, z+1/3'
'x+1/3, y+2/3, z+2/3'
'-y+1/3, x-y+2/3, z+2/3'
'-x+y+1/3, -x+2/3, z+2/3'

loop_
_atom_site_label
_atom_site_fract_x
_atom_site_fract_y
_atom_site_fract_z
_atom_site_U_iso_or_equiv
_atom_site_adp_type
_atom_site_calc_flag
_atom_site_refinement_flags
_atom_site_occupancy
_atom_site_type_symbol
O1 1.06958(12) 0.23977(13) 0.53060(10) 0.0260(4) Uani d . 1 O
O2 0.65971(12) -0.11646(12) 0.60916(11) 0.0259(4) Uani d . 1 O
H1O2 0.6797 -0.1471 0.5930 0.039 Uiso d R 1 H
O3 0.49732(11) 0.02961(12) 0.50360(8) 0.0186(4) Uani d . 1 O
O4 0.50378(14) 0.13325(13) 0.58003(10) 0.0266(4) Uani d . 1 O
O5 0.33464(13) -0.10658(13) 0.62269(11) 0.0289(4) Uani d . 1 O
O6 0.27680(14) -0.22149(15) 0.51554(15) 0.0429(6) Uani d . 1 O
H1O6 0.2454 -0.2160 0.5473 0.064 Uiso d R 1 H
C1 0.99923(14) 0.18539(15) 0.55721(13) 0.0172(4) Uani d . 1 C
C2 0.94934(15) 0.09953(16) 0.52475(13) 0.0184(5) Uani d . 1 C
H2 0.9716 0.0851 0.4827 0.022 Uiso calc R 1 H
C3 0.87308(15) 0.04058(16) 0.55266(13) 0.0161(4) Uani d . 1 C
H3 0.8428 -0.0140 0.5288 0.019 Uiso calc R 1 H
C4 0.83232(14) 0.05564(14) 0.61978(12) 0.0139(4) Uani d . 1 C
C5 0.74078(14) 0.04180(14) 0.59817(11) 0.0119(4) Uani d . 1 C
C6 0.67771(15) -0.04605(15) 0.56146(12) 0.0159(4) Uani d . 1 C
H6 0.7063 -0.0519 0.5160 0.019 Uiso calc R 1 H
C7 0.59185(15) -0.05174(15) 0.53764(12) 0.0164(4) Uani d . 1 C
H7A 0.6032 -0.0118 0.4957 0.020 Uiso calc R 1 H
H7B 0.5514 -0.1112 0.5202 0.020 Uiso calc R 1 H
C8 0.54918(14) -0.02915(14) 0.60039(12) 0.0133(4) Uani d . 1 C
C9 0.47638(14) -0.01033(15) 0.57474(11) 0.0150(4) Uani d . 1 C
C10 0.48391(15) 0.06173(16) 0.62829(13) 0.0176(5) Uani d . 1 C
H10 0.4296 0.0431 0.6572 0.021 Uiso calc R 1 H
C11 0.56169(15) 0.08607(16) 0.67819(12) 0.0167(4) Uani d . 1 C
H11A 0.5933 0.1487 0.6895 0.020 Uiso calc R 1 H
H11B 0.5443 0.0529 0.7251 0.020 Uiso calc R 1 H
C12 0.61533(14) 0.06069(14) 0.62990(11) 0.0123(4) Uani d . 1 C
H12 0.6337 0.1003 0.5862 0.015 Uiso calc R 1 H
C13 0.69817(13) 0.06624(14) 0.66062(11) 0.0116(4) Uani d . 1 C
H13 0.6826 0.0241 0.7022 0.014 Uiso calc R 1 H
C14 0.75970(15) 0.15785(15) 0.68966(12) 0.0163(4) Uani d . 1 C
H14A 0.7692 0.2003 0.6503 0.020 Uiso calc R 1 H
H14B 0.7324 0.1698 0.7323 0.020 Uiso calc R 1 H
C15 0.84674(15) 0.16927(16) 0.71369(12) 0.0177(4) Uani d . 1 C
H15A 0.8858 0.2299 0.7290 0.021 Uiso calc R 1 H
H15B 0.8386 0.1312 0.7564 0.021 Uiso calc R 1 H
C16 0.88585(14) 0.14662(15) 0.64998(11) 0.0146(4) Uani d . 1 C
C17 0.96302(15) 0.20373(16) 0.62197(13) 0.0177(4) Uani d . 1 C
H17 0.9954 0.2584 0.6454 0.021 Uiso calc R 1 H
C18 0.82810(16) -0.00784(16) 0.68068(13) 0.0198(5) Uani d . 1 C
H18A 0.8016 -0.0003 0.7255 0.030 Uiso calc R 1 H
H18B 0.8867 0.0041 0.6921 0.030 Uiso calc R 1 H
H18C 0.7933 -0.0674 0.6629 0.030 Uiso calc R 1 H
C19 0.51277(16) -0.09896(16) 0.66123(13) 0.0195(5) Uani d . 1 C
H19A 0.4700 -0.1544 0.6396 0.029 Uiso calc R 1 H
H19B 0.4852 -0.0823 0.6997 0.029 Uiso calc R 1 H
H19C 0.5600 -0.1046 0.6831 0.029 Uiso calc R 1 H
C20 0.48636(17) 0.10371(18) 0.50526(13) 0.0224(5) Uani d . 1 C
C21 0.5543(2) 0.1719(2) 0.45606(18) 0.0352(7) Uani d . 1 C
H21A 0.5437 0.1518 0.4046 0.053 Uiso calc R 1 H
H21B 0.6116 0.1829 0.4714 0.053 Uiso calc R 1 H
H21C 0.5519 0.2254 0.4601 0.053 Uiso calc R 1 H
C22 0.39505(18) 0.0792(2) 0.48317(15) 0.0301(6) Uani d . 1 C
H22A 0.3840 0.0570 0.4323 0.045 Uiso calc R 1 H
H22B 0.3882 0.1302 0.4861 0.045 Uiso calc R 1 H
H22C 0.3538 0.0344 0.5168 0.045 Uiso calc R 1 H
C23 0.38578(15) -0.08967(16) 0.57295(13) 0.0198(5) Uani d . 1 C
C24 0.35993(19) -0.1496(2) 0.50730(18) 0.0391(8) Uani d . 1 C
H24A 0.3616 -0.1175 0.4620 0.047 Uiso calc R 1 H
H24B 0.4021 -0.1697 0.5010 0.047 Uiso calc R 1 H
F1 0.75947(9) 0.10262(9) 0.53980(7) 0.0154(3) Uani d . 1 F
C30 0.3333 -0.3333 0.6403(6) 0.082(3) Uani d S 1 C
O10 0.347(3) -0.2976(11) 0.5674(8) 0.110(6) Uani d P 0.33 O
C31 0.6667 0.3333 0.6381(7) 0.083(3) Uani d S 1 C
O11 0.6019(5) 0.2944(5) 0.6781(5) 0.052(2) Uani d P 0.33 O
H11O 0.5726 0.2460 0.6577 0.078 Uiso d PR 0.33 H

loop_
_atom_site_aniso_label
_atom_site_aniso_U_11
_atom_site_aniso_U_22
_atom_site_aniso_U_33
_atom_site_aniso_U_12
_atom_site_aniso_U_13
_atom_site_aniso_U_23
O1 0.0163(9) 0.0268(10) 0.0328(10) 0.0091(8) 0.0071(7) 0.0086(8)
O2 0.0228(9) 0.0147(8) 0.0428(11) 0.0113(7) 0.0010(8) 0.0033(7)
O3 0.0190(8) 0.0266(9) 0.0136(7) 0.0140(7) 0.0026(6) 0.0036(7)
O4 0.0380(11) 0.0242(9) 0.0251(9) 0.0212(9) -0.0051(8) 0.0003(7)
O5 0.0206(9) 0.0306(10) 0.0267(9) 0.0061(8) 0.0059(7) 0.0027(8)
O6 0.0214(10) 0.0374(13) 0.0577(14) 0.0055(9) -0.0128(9) -0.0212(11)
C1 0.0110(10) 0.0215(11) 0.0205(10) 0.0091(9) 0.0007(8) 0.0067(9)
C2 0.0152(11) 0.0276(12) 0.0159(10) 0.0134(10) 0.0002(8) -0.0001(9)
C3 0.0148(10) 0.0211(11) 0.0151(9) 0.0110(9) -0.0030(8) -0.0024(8)
C4 0.0136(10) 0.0148(10) 0.0134(9) 0.0071(9) -0.0007(8) -0.0001(8)
C5 0.0146(10) 0.0135(10) 0.0091(8) 0.0081(9) 0.0012(7) 0.0021(7)
C6 0.0156(10) 0.0175(11) 0.0169(10) 0.0099(9) -0.0018(8) -0.0041(8)
C7 0.0138(10) 0.0186(11) 0.0158(10) 0.0071(9) -0.0023(8) -0.0050(8)
C8 0.0127(10) 0.0143(10) 0.0125(9) 0.0065(9) -0.0002(8) -0.0007(8)
C9 0.0128(10) 0.0188(11) 0.0125(10) 0.0072(9) 0.0007(8) 0.0012(8)
C10 0.0160(11) 0.0212(12) 0.0187(10) 0.0116(10) 0.0040(8) 0.0009(9)
C11 0.0176(11) 0.0207(11) 0.0138(9) 0.0113(9) 0.0022(8) -0.0014(8)
C12 0.0142(10) 0.0129(10) 0.0110(9) 0.0077(8) 0.0002(7) -0.0004(7)
C13 0.0115(9) 0.0124(10) 0.0106(9) 0.0057(8) 0.0005(7) 0.0006(7)
C14 0.0172(11) 0.0156(11) 0.0150(9) 0.0076(9) -0.0012(8) -0.0046(8)
C15 0.0161(11) 0.0196(11) 0.0147(9) 0.0069(9) -0.0009(8) -0.0051(8)
C16 0.0136(10) 0.0185(11) 0.0128(9) 0.0088(9) -0.0035(8) -0.0015(8)
C17 0.0152(10) 0.0158(10) 0.0199(10) 0.0061(9) -0.0038(8) -0.0027(8)
C18 0.0215(12) 0.0217(12) 0.0181(10) 0.0123(10) -0.0028(9) 0.0036(9)
C19 0.0186(11) 0.0183(11) 0.0191(11) 0.0073(9) 0.0009(9) 0.0042(9)
C20 0.0224(12) 0.0288(13) 0.0214(11) 0.0168(11) 0.0013(9) 0.0067(10)
C21 0.0323(15) 0.0356(16) 0.0390(16) 0.0180(13) 0.0069(12) 0.0163(12)
C22 0.0274(14) 0.0479(18) 0.0260(13) 0.0270(14) -0.0001(11) 0.0055(12)
C23 0.0147(11) 0.0245(12) 0.0206(11) 0.0101(10) -0.0017(9) 0.0023(9)
C24 0.0177(13) 0.0465(18) 0.0378(15) 0.0047(13) -0.0059(11) -0.0193(14)
F1 0.0177(6) 0.0186(7) 0.0107(6) 0.0097(6) 0.0018(5) 0.0043(5)
C30 0.083(4) 0.083(4) 0.081(6) 0.041(2) 0.000 0.000
O10 0.118(19) 0.113(15) 0.109(9) 0.06(2) 0.026(13) 0.031(8)
C31 0.060(3) 0.060(3) 0.128(9) 0.0301(16) 0.000 0.000
O11 0.036(4) 0.031(4) 0.092(6) 0.020(3) 0.018(4) 0.005(4)

loop_
_atom_type_symbol
_atom_type_description
_atom_type_scat_dispersion_real
_atom_type_scat_dispersion_imag
_atom_type_scat_source
C C 0.0033 0.0016 'International Tables Vol C Tables 4.2.6.8 and 6.1.1.4'
H H 0.0000 0.0000 'International Tables Vol C Tables 4.2.6.8 and 6.1.1.4'
O O 0.0106 0.0060 'International Tables Vol C Tables 4.2.6.8 and 6.1.1.4'
F F 0.0171 0.0103 'International Tables Vol C Tables 4.2.6.8 and 6.1.1.4'

loop_
_geom_angle_atom_site_label_1
_geom_angle_atom_site_label_2
_geom_angle_atom_site_label_3
_geom_angle_site_symmetry_1
_geom_angle
C6 O2 H1O2 . 112.5
C9 O3 C20 . 108.70(17)
C20 O4 C10 . 109.52(19)
C24 O6 H1O6 . 115.3
O1 C1 C17 . 121.9(2)
O1 C1 C2 . 121.1(2)
C17 C1 C2 . 117.1(2)
C3 C2 C1 . 121.6(2)
C3 C2 H2 . 119.2
C1 C2 H2 . 119.2
C2 C3 C4 . 123.8(2)
C2 C3 H3 . 118.1
C4 C3 H3 . 118.1
C3 C4 C16 . 112.26(19)
C3 C4 C18 . 106.90(19)
C16 C4 C18 . 107.59(17)
C3 C4 C5 . 109.22(17)
C16 C4 C5 . 107.81(18)
C18 C4 C5 . 113.13(18)
F1 C5 C13 . 106.58(16)
F1 C5 C6 . 103.26(16)
C13 C5 C6 . 112.83(17)
F1 C5 C4 . 103.52(16)
C13 C5 C4 . 113.28(17)
C6 C5 C4 . 115.89(18)
O2 C6 C7 . 109.40(19)
O2 C6 C5 . 111.38(18)
C7 C6 C5 . 112.35(18)
O2 C6 H6 . 107.8
C7 C6 H6 . 107.8
C5 C6 H6 . 107.8
C8 C7 C6 . 112.68(18)
C8 C7 H7A . 109.1
C6 C7 H7A . 109.1
C8 C7 H7B . 109.1
C6 C7 H7B . 109.1
H7A C7 H7B . 107.8
C7 C8 C12 . 107.97(18)
C7 C8 C19 . 112.30(19)
C12 C8 C19 . 113.02(18)
C7 C8 C9 . 114.49(17)
C12 C8 C9 . 99.54(17)
C19 C8 C9 . 108.94(18)
O3 C9 C23 . 109.64(18)
O3 C9 C10 . 104.64(18)
C23 C9 C10 . 113.11(18)
O3 C9 C8 . 109.60(17)
C23 C9 C8 . 114.52(19)
C10 C9 C8 . 104.79(17)
O4 C10 C11 . 108.67(19)
O4 C10 C9 . 103.80(18)
C11 C10 C9 . 106.95(18)
O4 C10 H10 . 112.3
C11 C10 H10 . 112.3
C9 C10 H10 . 112.3
C12 C11 C10 . 101.30(17)
C12 C11 H11A . 111.5
C10 C11 H11A . 111.5
C12 C11 H11B . 111.5
C10 C11 H11B . 111.5
H11A C11 H11B . 109.3
C11 C12 C8 . 103.88(18)
C11 C12 C13 . 120.21(17)
C8 C12 C13 . 113.93(17)
C11 C12 H12 . 105.9
C8 C12 H12 . 105.9
C13 C12 H12 . 105.9
C12 C13 C14 . 110.17(18)
C12 C13 C5 . 108.29(16)
C14 C13 C5 . 111.09(17)
C12 C13 H13 . 109.1
C14 C13 H13 . 109.1
C5 C13 H13 . 109.1
C15 C14 C13 . 112.19(19)
C15 C14 H14A . 109.2
C13 C14 H14A . 109.2
C15 C14 H14B . 109.2
C13 C14 H14B . 109.2
H14A C14 H14B . 107.9
C16 C15 C14 . 109.03(17)
C16 C15 H15A . 109.9
C14 C15 H15A . 109.9
C16 C15 H15B . 109.9
C14 C15 H15B . 109.9
H15A C15 H15B . 108.3
C17 C16 C15 . 121.6(2)
C17 C16 C4 . 122.6(2)
C15 C16 C4 . 115.79(19)
C16 C17 C1 . 122.6(2)
C16 C17 H17 . 118.7
C1 C17 H17 . 118.7
C4 C18 H18A . 109.5
C4 C18 H18B . 109.5
H18A C18 H18B . 109.5
C4 C18 H18C . 109.5
H18A C18 H18C . 109.5
H18B C18 H18C . 109.5
C8 C19 H19A . 109.5
C8 C19 H19B . 109.5
H19A C19 H19B . 109.5
C8 C19 H19C . 109.5
H19A C19 H19C . 109.5
H19B C19 H19C . 109.5
O4 C20 O3 . 104.87(17)
O4 C20 C21 . 108.7(2)
O3 C20 C21 . 107.9(2)
O4 C20 C22 . 111.1(2)
O3 C20 C22 . 110.6(2)
C21 C20 C22 . 113.2(2)
C20 C21 H21A . 109.5
C20 C21 H21B . 109.5
H21A C21 H21B . 109.5
C20 C21 H21C . 109.5
H21A C21 H21C . 109.5
H21B C21 H21C . 109.5
C20 C22 H22A . 109.5
C20 C22 H22B . 109.5
H22A C22 H22B . 109.5
C20 C22 H22C . 109.5
H22A C22 H22C . 109.5
H22B C22 H22C . 109.5
O5 C23 C24 . 118.9(2)
O5 C23 C9 . 122.3(2)
C24 C23 C9 . 118.8(2)
O6 C24 C23 . 112.0(2)
O6 C24 H24A . 109.2
C23 C24 H24A . 109.2
O6 C24 H24B . 109.2
C23 C24 H24B . 109.2
H24A C24 H24B . 107.9
C31 O11 H11O . 104.3
O11 O11 H11O 3_665 149.5
O11 O11 H11O 2_655 102.2

loop_
_geom_bond_atom_site_label_1
_geom_bond_atom_site_label_2
_geom_bond_site_symmetry_2
_geom_bond_distance
O1 C1 . 1.238(3)
O2 C6 . 1.422(3)
O2 H1O2 . 0.8400
O3 C9 . 1.425(3)
O3 C20 . 1.431(3)
O4 C20 . 1.426(3)
O4 C10 . 1.436(3)
O5 C23 . 1.206(3)
O6 C24 . 1.403(4)
O6 H1O6 . 0.8400
C1 C17 . 1.451(3)
C1 C2 . 1.457(3)
C2 C3 . 1.335(3)
C2 H2 . 0.9500
C3 C4 . 1.505(3)
C3 H3 . 0.9500
C4 C16 . 1.516(3)
C4 C18 . 1.554(3)
C4 C5 . 1.575(3)
C5 F1 . 1.428(2)
C5 C13 . 1.540(3)
C5 C6 . 1.550(3)
C6 C7 . 1.546(3)
C6 H6 . 1.0000
C7 C8 . 1.528(3)
C7 H7A . 0.9900
C7 H7B . 0.9900
C8 C12 . 1.536(3)
C8 C19 . 1.540(3)
C8 C9 . 1.566(3)
C9 C23 . 1.528(3)
C9 C10 . 1.561(3)
C10 C11 . 1.525(3)
C10 H10 . 1.0000
C11 C12 . 1.522(3)
C11 H11A . 0.9900
C11 H11B . 0.9900
C12 C13 . 1.536(3)
C12 H12 . 1.0000
C13 C14 . 1.536(3)
C13 H13 . 1.0000
C14 C15 . 1.526(3)
C14 H14A . 0.9900
C14 H14B . 0.9900
C15 C16 . 1.502(3)
C15 H15A . 0.9900
C15 H15B . 0.9900
C16 C17 . 1.338(3)
C17 H17 . 0.9500
C18 H18A . 0.9800
C18 H18B . 0.9800
C18 H18C . 0.9800
C19 H19A . 0.9800
C19 H19B . 0.9800
C19 H19C . 0.9800
C20 C21 . 1.505(4)
C20 C22 . 1.515(4)
C21 H21A . 0.9800
C21 H21B . 0.9800
C21 H21C . 0.9800
C22 H22A . 0.9800
C22 H22B . 0.9800
C22 H22C . 0.9800
C23 C24 . 1.506(4)
C24 H24A . 0.9900
C24 H24B . 0.9900
C30 O10 2_545 1.429(16)
C30 O10 . 1.429(16)
C30 O10 3_655 1.429(16)
O10 O10 2_545 0.97(2)
O10 O10 3_655 0.97(2)
C31 O11 2_655 1.241(10)
C31 O11 3_665 1.241(10)
C31 O11 . 1.241(10)
O11 O11 3_665 1.748(14)
O11 O11 2_655 1.748(14)
O11 H11O . 0.8400

loop_
_geom_hbond_atom_site_label_D
_geom_hbond_atom_site_label_H
_geom_hbond_atom_site_label_A
_geom_hbond_site_symmetry_A
_geom_hbond_distance_DH
_geom_hbond_distance_HA
_geom_hbond_distance_DA
_geom_hbond_angle_DHA
O2 H1O2 O1 2_645 0.84 2.03 2.806(3) 154
O6 H1O6 O2 2_545 0.84 2.50 3.307(3) 161
O11 H11O O4 . 0.84 2.25 3.073(9) 168
